data_7154720
loop_
_publ_author_name
'Tyagi, Nidhi'
'Chakraborty, Ajanta'
'Singh, Udai P.'
'Roy, Partha'
'Ghosh, Kaushik'

_publ_section_title
;
 Mononuclear iron(iii) complexes of tridentate ligands with efficient
 nuclease activity and studies of their cytotoxicity.
;
_journal_issue 47
_journal_name_full 'Organic &amp; biomolecular chemistry'
_journal_page_first 11445
_journal_page_last 11458
_journal_paper_doi 10.1039/c5ob01623a
_journal_volume 13
_journal_year 2015
_chemical_formula_moiety 'C18 H14 Cl2 Fe N3 O'
_chemical_formula_sum 'C18 H14 Cl2 Fe N3 O'
_chemical_formula_weight 415.07
_chemical_name_systematic
; 
 ? 
;
_space_group_IT_number 14
_symmetry_cell_setting monoclinic
_symmetry_space_group_name_Hall '-P 2yn'
_symmetry_space_group_name_H-M 'P 1 21/n 1'
_atom_sites_solution_hydrogens geom
_atom_sites_solution_primary direct
_atom_sites_solution_secondary difmap
_audit_creation_method SHELXL-97
_audit_update_record
;
2015-07-06 deposited with the CCDC.
2015-09-16 downloaded from the CCDC.
;
_cell_angle_alpha 90.00
_cell_angle_beta 103.439(4)
_cell_angle_gamma 90.00
_cell_formula_units_Z 4
_cell_length_a 8.7569(6)
_cell_length_b 17.2402(13)
_cell_length_c 12.0556(9)
_cell_measurement_reflns_used 143
_cell_measurement_temperature 100(2)
_cell_measurement_theta_max 30.37
_cell_measurement_theta_min 2.36
_cell_volume 1770.2(2)
_computing_cell_refinement 'Bruker SHELXTL-NT'
_computing_data_collection 'Bruker Kappa Apex'
_computing_data_reduction 'Bruker SAINT + NT'
_computing_structure_refinement 'SHELXL-97 (Sheldrick, 1997)'
_computing_structure_solution 'SHELXS-97 (Sheldrick, 1990)'
_diffrn_ambient_temperature 100(2)
_diffrn_measured_fraction_theta_full 0.998
_diffrn_measured_fraction_theta_max 0.998
_diffrn_measurement_device_type 'CCD area detector'
_diffrn_measurement_method 'phi and omega scans'
_diffrn_radiation_monochromator graphite
_diffrn_radiation_source 'fine-focus sealed tube'
_diffrn_radiation_type MoK\a
_diffrn_radiation_wavelength 0.71073
_diffrn_reflns_av_R_equivalents 0.0470
_diffrn_reflns_av_sigmaI/netI 0.0360
_diffrn_reflns_limit_h_max 12
_diffrn_reflns_limit_h_min -12
_diffrn_reflns_limit_k_max 24
_diffrn_reflns_limit_k_min -24
_diffrn_reflns_limit_l_max 17
_diffrn_reflns_limit_l_min -17
_diffrn_reflns_number 32404
_diffrn_reflns_theta_full 30.37
_diffrn_reflns_theta_max 30.37
_diffrn_reflns_theta_min 2.36
_exptl_absorpt_coefficient_mu 1.164
_exptl_absorpt_correction_T_max 0.840
_exptl_absorpt_correction_T_min 0.746
_exptl_absorpt_correction_type multi-scan
_exptl_absorpt_process_details '(SADABS; Bruker, 2000)'
_exptl_crystal_colour Orange
_exptl_crystal_density_diffrn 1.558
_exptl_crystal_density_method 'not measured'
_exptl_crystal_description Rod
_exptl_crystal_F_000 844.0
_exptl_crystal_size_max 0.26
_exptl_crystal_size_mid 0.22
_exptl_crystal_size_min 0.15
_refine_diff_density_max 0.520
_refine_diff_density_min -0.423
_refine_diff_density_rms 0.068
_refine_ls_extinction_method none
_refine_ls_goodness_of_fit_ref 0.890
_refine_ls_hydrogen_treatment constr
_refine_ls_matrix_type full
_refine_ls_number_parameters 226
_refine_ls_number_reflns 5338
_refine_ls_number_restraints 0
_refine_ls_restrained_S_all 0.890
_refine_ls_R_factor_all 0.0647
_refine_ls_R_factor_gt 0.0375
_refine_ls_shift/su_max 0.001
_refine_ls_shift/su_mean 0.000
_refine_ls_structure_factor_coef Fsqd
_refine_ls_weighting_details 'calc w=1/[\s^2^(Fo^2^)+(0.1000P)^2^+0.0000P] where P=(Fo^2^+2Fc^2^)/3'
_refine_ls_weighting_scheme calc
_refine_ls_wR_factor_gt 0.1098
_refine_ls_wR_factor_ref 0.1315
_reflns_number_gt 3762
_reflns_number_total 5338
_reflns_threshold_expression >2sigma(I)
_cod_data_source_file c5ob01623a2.cif
_cod_data_source_block ups400kgnt24a
_cod_depositor_comments 'Adding full bibliography for 7154720--7154723.cif.'
_cod_original_sg_symbol_H-M 'P 21/n'
_cod_database_code 7154720

loop_
_symmetry_equiv_pos_as_xyz
'x, y, z'
'-x+1/2, y+1/2, -z+1/2'
'-x, -y, -z'
'x-1/2, -y-1/2, z-1/2'

loop_
_atom_site_label
_atom_site_type_symbol
_atom_site_fract_x
_atom_site_fract_y
_atom_site_fract_z
_atom_site_U_iso_or_equiv
_atom_site_adp_type
_atom_site_occupancy
_atom_site_symmetry_multiplicity
_atom_site_calc_flag
_atom_site_refinement_flags
Fe1 Fe 0.66433(3) 0.869763(15) 0.52301(2) 0.03072(10) Uani 1 1 d .
Cl1 Cl 0.85448(7) 0.80442(4) 0.63851(6) 0.05757(18) Uani 1 1 d .
Cl2 Cl 0.65649(7) 0.84113(4) 0.34061(5) 0.04704(15) Uani 1 1 d .
O1 O 0.75220(18) 0.96831(8) 0.51584(13) 0.0403(3) Uani 1 1 d .
N1 N 0.54208(18) 0.92445(9) 0.63707(14) 0.0316(3) Uani 1 1 d .
N2 N 0.47045(19) 0.79747(10) 0.52584(14) 0.0342(4) Uani 1 1 d .
N3 N 0.4203(2) 0.88134(10) 0.66219(16) 0.0366(4) Uani 1 1 d .
C1 C 0.4393(3) 0.73136(13) 0.4647(2) 0.0465(5) Uani 1 1 d .
H1 H 0.4938 0.7217 0.4085 0.056 Uiso 1 1 calc R
C2 C 0.3312(3) 0.67787(16) 0.4816(2) 0.0540(6) Uani 1 1 d .
H2 H 0.3155 0.6318 0.4403 0.065 Uiso 1 1 calc R
C3 C 0.2462(3) 0.69467(14) 0.5622(2) 0.0483(5) Uani 1 1 d .
H3 H 0.1714 0.6596 0.5750 0.058 Uiso 1 1 calc R
C4 C 0.2711(2) 0.76222(13) 0.62291(19) 0.0401(5) Uani 1 1 d .
H4 H 0.2130 0.7741 0.6761 0.048 Uiso 1 1 calc R
C5 C 0.3862(2) 0.81288(11) 0.60302(17) 0.0316(4) Uani 1 1 d .
C6 C 0.3483(2) 0.90181(12) 0.75364(18) 0.0361(4) Uani 1 1 d .
C7 C 0.2361(3) 0.95958(13) 0.7375(2) 0.0434(5) Uani 1 1 d .
H7 H 0.2076 0.9857 0.6683 0.052 Uiso 1 1 calc R
C8 C 0.1663(3) 0.97808(16) 0.8272(2) 0.0557(7) Uani 1 1 d .
H8 H 0.0917 1.0174 0.8185 0.067 Uiso 1 1 calc R
C9 C 0.2080(4) 0.93812(18) 0.9278(2) 0.0626(7) Uani 1 1 d .
H9 H 0.1601 0.9501 0.9869 0.075 Uiso 1 1 calc R
C10 C 0.3192(4) 0.88067(18) 0.9427(2) 0.0655(8) Uani 1 1 d .
H10 H 0.3459 0.8539 1.0115 0.079 Uiso 1 1 calc R
C11 C 0.3913(3) 0.86259(14) 0.8563(2) 0.0501(6) Uani 1 1 d .
H11 H 0.4682 0.8243 0.8666 0.060 Uiso 1 1 calc R
C12 C 0.5826(2) 0.98829(12) 0.69133(18) 0.0362(4) Uani 1 1 d .
H12 H 0.5290 1.0024 0.7463 0.043 Uiso 1 1 calc R
C13 C 0.7034(2) 1.03895(12) 0.67365(17) 0.0339(4) Uani 1 1 d .
C14 C 0.7392(3) 1.10502(14) 0.7439(2) 0.0454(5) Uani 1 1 d .
H14 H 0.6844 1.1137 0.8002 0.054 Uiso 1 1 calc R
C15 C 0.8529(3) 1.15677(15) 0.7313(2) 0.0509(6) Uani 1 1 d .
H15 H 0.8759 1.1998 0.7788 0.061 Uiso 1 1 calc R
C16 C 0.9337(3) 1.14370(13) 0.6459(2) 0.0455(5) Uani 1 1 d .
H16 H 1.0112 1.1784 0.6367 0.055 Uiso 1 1 calc R
C17 C 0.9007(3) 1.08061(12) 0.5754(2) 0.0397(5) Uani 1 1 d .
H17 H 0.9560 1.0731 0.5191 0.048 Uiso 1 1 calc R
C18 C 0.7851(2) 1.02733(11) 0.58692(17) 0.0316(4) Uani 1 1 d .

loop_
_atom_site_aniso_label
_atom_site_aniso_U_11
_atom_site_aniso_U_22
_atom_site_aniso_U_33
_atom_site_aniso_U_23
_atom_site_aniso_U_13
_atom_site_aniso_U_12
Fe1 0.03330(16) 0.02707(16) 0.03569(17) -0.00221(11) 0.01597(12) -0.00132(10)
Cl1 0.0426(3) 0.0569(4) 0.0706(4) 0.0167(3) 0.0079(3) 0.0067(3)
Cl2 0.0525(3) 0.0526(3) 0.0425(3) -0.0129(3) 0.0243(2) -0.0075(2)
O1 0.0547(9) 0.0312(7) 0.0433(8) -0.0066(6) 0.0286(7) -0.0102(6)
N1 0.0331(8) 0.0309(8) 0.0345(8) 0.0009(7) 0.0155(7) -0.0007(6)
N2 0.0350(8) 0.0324(8) 0.0384(9) -0.0022(7) 0.0147(7) -0.0032(6)
N3 0.0389(9) 0.0336(9) 0.0450(10) -0.0026(7) 0.0253(8) -0.0034(7)
C1 0.0509(12) 0.0406(12) 0.0526(13) -0.0116(10) 0.0216(11) -0.0109(10)
C2 0.0586(15) 0.0442(13) 0.0625(16) -0.0114(11) 0.0209(13) -0.0176(11)
C3 0.0453(12) 0.0447(13) 0.0557(14) 0.0036(11) 0.0137(10) -0.0140(10)
C4 0.0375(10) 0.0387(11) 0.0465(12) 0.0063(9) 0.0148(9) -0.0051(8)
C5 0.0307(9) 0.0305(9) 0.0351(9) 0.0037(8) 0.0110(8) 0.0011(7)
C6 0.0383(10) 0.0367(10) 0.0388(11) 0.0029(9) 0.0201(8) -0.0001(8)
C7 0.0485(12) 0.0448(12) 0.0421(11) 0.0073(10) 0.0208(10) 0.0096(10)
C8 0.0574(14) 0.0583(16) 0.0621(15) 0.0064(12) 0.0356(13) 0.0181(12)
C9 0.0762(18) 0.0713(19) 0.0534(15) 0.0032(14) 0.0415(14) 0.0110(14)
C10 0.096(2) 0.0666(18) 0.0430(13) 0.0168(13) 0.0338(14) 0.0174(15)
C11 0.0586(14) 0.0470(14) 0.0480(13) 0.0079(10) 0.0192(11) 0.0154(11)
C12 0.0394(10) 0.0358(10) 0.0382(10) -0.0044(8) 0.0189(8) -0.0002(8)
C13 0.0332(9) 0.0336(10) 0.0362(10) -0.0053(8) 0.0110(8) -0.0009(7)
C14 0.0452(12) 0.0459(12) 0.0479(13) -0.0164(11) 0.0166(10) -0.0028(10)
C15 0.0443(12) 0.0424(12) 0.0654(15) -0.0226(12) 0.0118(11) -0.0078(10)
C16 0.0348(10) 0.0348(11) 0.0678(16) -0.0045(10) 0.0137(10) -0.0053(8)
C17 0.0398(10) 0.0312(10) 0.0526(12) -0.0009(9) 0.0197(9) -0.0015(8)
C18 0.0341(9) 0.0263(9) 0.0365(10) 0.0014(7) 0.0123(8) 0.0021(7)

loop_
_atom_type_symbol
_atom_type_description
_atom_type_scat_dispersion_real
_atom_type_scat_dispersion_imag
_atom_type_scat_source
C C 0.0033 0.0016 'International Tables Vol C Tables 4.2.6.8 and 6.1.1.4'
H H 0.0000 0.0000 'International Tables Vol C Tables 4.2.6.8 and 6.1.1.4'
N N 0.0061 0.0033 'International Tables Vol C Tables 4.2.6.8 and 6.1.1.4'
O O 0.0106 0.0060 'International Tables Vol C Tables 4.2.6.8 and 6.1.1.4'
Cl Cl 0.1484 0.1585 'International Tables Vol C Tables 4.2.6.8 and 6.1.1.4'
Fe Fe 0.3463 0.8444 'International Tables Vol C Tables 4.2.6.8 and 6.1.1.4'

loop_
_geom_angle_atom_site_label_1
_geom_angle_atom_site_label_2
_geom_angle_atom_site_label_3
_geom_angle
O1 Fe1 N2 151.05(7)
O1 Fe1 N1 84.42(6)
N2 Fe1 N1 74.13(6)
O1 Fe1 Cl1 103.49(5)
N2 Fe1 Cl1 100.33(5)
N1 Fe1 Cl1 103.57(5)
O1 Fe1 Cl2 94.23(5)
N2 Fe1 Cl2 92.55(5)
N1 Fe1 Cl2 145.05(5)
Cl1 Fe1 Cl2 110.63(3)
C18 O1 Fe1 134.38(12)
C12 N1 N3 118.79(16)
C12 N1 Fe1 125.53(13)
N3 N1 Fe1 115.26(12)
C5 N2 C1 118.13(17)
C5 N2 Fe1 117.90(13)
C1 N2 Fe1 123.40(14)
C5 N3 N1 115.55(15)
C5 N3 C6 121.86(16)
N1 N3 C6 122.15(17)
N2 C1 C2 123.1(2)
N2 C1 H1 118.4
C2 C1 H1 118.4
C1 C2 C3 117.8(2)
C1 C2 H2 121.1
C3 C2 H2 121.1
C4 C3 C2 120.6(2)
C4 C3 H3 119.7
C2 C3 H3 119.7
C3 C4 C5 118.3(2)
C3 C4 H4 120.9
C5 C4 H4 120.9
N2 C5 N3 116.18(16)
N2 C5 C4 122.04(19)
N3 C5 C4 121.77(18)
C7 C6 C11 121.0(2)
C7 C6 N3 119.65(19)
C11 C6 N3 119.34(19)
C6 C7 C8 118.8(2)
C6 C7 H7 120.6
C8 C7 H7 120.6
C9 C8 C7 119.7(2)
C9 C8 H8 120.1
C7 C8 H8 120.1
C8 C9 C10 121.0(2)
C8 C9 H9 119.5
C10 C9 H9 119.5
C9 C10 C11 120.1(2)
C9 C10 H10 119.9
C11 C10 H10 119.9
C10 C11 C6 119.4(2)
C10 C11 H11 120.3
C6 C11 H11 120.3
N1 C12 C13 125.07(18)
N1 C12 H12 117.5
C13 C12 H12 117.5
C14 C13 C18 118.59(18)
C14 C13 C12 118.33(19)
C18 C13 C12 123.05(18)
C15 C14 C13 121.7(2)
C15 C14 H14 119.2
C13 C14 H14 119.2
C14 C15 C16 118.8(2)
C14 C15 H15 120.6
C16 C15 H15 120.6
C17 C16 C15 121.0(2)
C17 C16 H16 119.5
C15 C16 H16 119.5
C16 C17 C18 120.9(2)
C16 C17 H17 119.5
C18 C17 H17 119.5
O1 C18 C17 119.78(18)
O1 C18 C13 121.25(17)
C17 C18 C13 118.95(18)

loop_
_geom_bond_atom_site_label_1
_geom_bond_atom_site_label_2
_geom_bond_distance
Fe1 O1 1.8753(14)
Fe1 N2 2.1128(16)
Fe1 N1 2.1471(16)
Fe1 Cl1 2.2142(7)
Fe1 Cl2 2.2391(6)
O1 C18 1.318(2)
N1 C12 1.287(3)
N1 N3 1.390(2)
N2 C5 1.342(2)
N2 C1 1.350(3)
N3 C5 1.375(3)
N3 C6 1.436(3)
C1 C2 1.370(3)
C1 H1 0.9300
C2 C3 1.385(4)
C2 H2 0.9300
C3 C4 1.366(3)
C3 H3 0.9300
C4 C5 1.395(3)
C4 H4 0.9300
C6 C7 1.381(3)
C6 C11 1.383(3)
C7 C8 1.397(3)
C7 H7 0.9300
C8 C9 1.368(4)
C8 H8 0.9300
C9 C10 1.372(4)
C9 H9 0.9300
C10 C11 1.374(4)
C10 H10 0.9300
C11 H11 0.9300
C12 C13 1.425(3)
C12 H12 0.9300
C13 C14 1.411(3)
C13 C18 1.412(3)
C14 C15 1.371(3)
C14 H14 0.9300
C15 C16 1.397(3)
C15 H15 0.9300
C16 C17 1.369(3)
C16 H16 0.9300
C17 C18 1.398(3)
C17 H17 0.9300

loop_
_geom_torsion_atom_site_label_1
_geom_torsion_atom_site_label_2
_geom_torsion_atom_site_label_3
_geom_torsion_atom_site_label_4
_geom_torsion
N2 Fe1 O1 C18 71.1(2)
N1 Fe1 O1 C18 29.21(19)
Cl1 Fe1 O1 C18 -73.44(19)
Cl2 Fe1 O1 C18 174.16(18)
O1 Fe1 N1 C12 -19.77(17)
N2 Fe1 N1 C12 179.87(19)
Cl1 Fe1 N1 C12 82.79(17)
Cl2 Fe1 N1 C12 -109.16(17)
O1 Fe1 N1 N3 167.85(15)
N2 Fe1 N1 N3 7.49(13)
Cl1 Fe1 N1 N3 -89.58(13)
Cl2 Fe1 N1 N3 78.46(16)
O1 Fe1 N2 C5 -52.7(2)
N1 Fe1 N2 C5 -9.00(14)
Cl1 Fe1 N2 C5 92.32(14)
Cl2 Fe1 N2 C5 -156.18(14)
O1 Fe1 N2 C1 136.06(19)
N1 Fe1 N2 C1 179.78(19)
Cl1 Fe1 N2 C1 -78.91(18)
Cl2 Fe1 N2 C1 32.60(18)
C12 N1 N3 C5 -178.39(18)
Fe1 N1 N3 C5 -5.5(2)
C12 N1 N3 C6 -5.9(3)
Fe1 N1 N3 C6 167.01(14)
C5 N2 C1 C2 -3.1(4)
Fe1 N2 C1 C2 168.1(2)
N2 C1 C2 C3 2.7(4)
C1 C2 C3 C4 -0.5(4)
C2 C3 C4 C5 -1.1(4)
C1 N2 C5 N3 -179.1(2)
Fe1 N2 C5 N3 9.2(2)
C1 N2 C5 C4 1.3(3)
Fe1 N2 C5 C4 -170.39(16)
N1 N3 C5 N2 -2.2(3)
C6 N3 C5 N2 -174.73(18)
N1 N3 C5 C4 177.34(19)
C6 N3 C5 C4 4.8(3)
C3 C4 C5 N2 0.8(3)
C3 C4 C5 N3 -178.8(2)
C5 N3 C6 C7 -107.6(2)
N1 N3 C6 C7 80.4(3)
C5 N3 C6 C11 71.7(3)
N1 N3 C6 C11 -100.4(3)
C11 C6 C7 C8 0.1(4)
N3 C6 C7 C8 179.3(2)
C6 C7 C8 C9 -1.1(4)
C7 C8 C9 C10 0.9(5)
C8 C9 C10 C11 0.3(5)
C9 C10 C11 C6 -1.2(5)
C7 C6 C11 C10 1.1(4)
N3 C6 C11 C10 -178.2(3)
N3 N1 C12 C13 -179.07(19)
Fe1 N1 C12 C13 8.8(3)
N1 C12 C13 C14 -177.0(2)
N1 C12 C13 C18 5.1(3)
C18 C13 C14 C15 -1.4(3)
C12 C13 C14 C15 -179.4(2)
C13 C14 C15 C16 0.6(4)
C14 C15 C16 C17 0.1(4)
C15 C16 C17 C18 0.0(4)
Fe1 O1 C18 C17 156.08(16)
Fe1 O1 C18 C13 -25.3(3)
C16 C17 C18 O1 178.0(2)
C16 C17 C18 C13 -0.7(3)
C14 C13 C18 O1 -177.28(19)
C12 C13 C18 O1 0.7(3)
C14 C13 C18 C17 1.4(3)
C12 C13 C18 C17 179.4(2)
